data_7717626
loop_
_publ_author_name
'Angarkhe, Priyanka R.'
'Sahoo, Satyajit'
'Deo, Simran Singh'
'Shankar, Kripa S. R.'
'Upadhyay, Manav'
'Mahiya, Kuldeep'
'Tripathy, Jagnyaseni'
'Behera, Rakesh K.'
'Mohapatra, Swagat K.'

_publ_section_title
;
 Structural and Optical Studies of Fluoride ion binding using
 N-heteroaromatic based ligands.
;
_journal_name_full 'Dalton Transactions'
_journal_paper_doi 10.1039/D4DT02857K
_journal_year 2024
_chemical_formula_moiety 'C13 H10 N2 O2, C16 H36 N, F, 4(H2 O)'
_chemical_formula_sum 'C29 H54 F N3 O6'
_chemical_formula_weight 559.75
_space_group_crystal_system monoclinic
_space_group_IT_number 14
_space_group_name_Hall '-P 2ybc'
_space_group_name_H-M_alt 'P 1 21/c 1'
_atom_sites_solution_hydrogens mixed
_audit_creation_date 2024-10-29
_audit_creation_method
;
Olex2 1.5
(compiled 2024.02.16 svn.r378c4104 for OlexSys, GUI svn.r6928)
;
_audit_update_record
;
2024-10-30 deposited with the CCDC.	2024-12-03 downloaded from the CCDC.
;
_cell_angle_alpha 90
_cell_angle_beta 90.563(12)
_cell_angle_gamma 90
_cell_formula_units_Z 8
_cell_length_a 19.939(7)
_cell_length_b 16.407(5)
_cell_length_c 20.147(6)
_cell_measurement_reflns_used 7721
_cell_measurement_temperature 299.00
_cell_measurement_theta_max 26.39
_cell_measurement_theta_min 2.38
_cell_volume 6591(4)
_computing_cell_refinement 'SAINT V8.40B (?, 2016)'
_computing_data_reduction 'SAINT V8.40B (?, 2016)'
_computing_molecular_graphics 'Olex2 1.5 (Dolomanov et al., 2009)'
_computing_publication_material 'Olex2 1.5 (Dolomanov et al., 2009)'
_computing_structure_refinement 'XL  (Sheldrick, 2008)'
_computing_structure_solution 'SHELXT 2018/2 (Sheldrick, 2018)'
_diffrn_ambient_temperature 299.15
_diffrn_measured_fraction_theta_full 0.999
_diffrn_measured_fraction_theta_max 0.999
_diffrn_measurement_device_type 'Bruker APEX-II CCD'
_diffrn_measurement_method '\f and \w scans'
_diffrn_radiation_type MoK\a
_diffrn_radiation_wavelength 0.71073
_diffrn_reflns_av_R_equivalents 0.2001
_diffrn_reflns_av_unetI/netI 0.1413
_diffrn_reflns_Laue_measured_fraction_full 0.999
_diffrn_reflns_Laue_measured_fraction_max 0.999
_diffrn_reflns_limit_h_max 23
_diffrn_reflns_limit_h_min -23
_diffrn_reflns_limit_k_max 19
_diffrn_reflns_limit_k_min -19
_diffrn_reflns_limit_l_max 23
_diffrn_reflns_limit_l_min -23
_diffrn_reflns_number 61333
_diffrn_reflns_point_group_measured_fraction_full 0.999
_diffrn_reflns_point_group_measured_fraction_max 0.999
_diffrn_reflns_theta_full 25.000
_diffrn_reflns_theta_max 25.000
_diffrn_reflns_theta_min 2.256
_exptl_absorpt_coefficient_mu 0.082
_exptl_absorpt_correction_T_max 0.7454
_exptl_absorpt_correction_T_min 0.5478
_exptl_absorpt_correction_type none
_exptl_absorpt_process_details
;
SADABS-2016/2 (Bruker,2016/2) was used for absorption correction.
wR2(int) was 0.2040 before and 0.0944 after correction.
The Ratio of minimum to maximum transmission is 0.7349.
The \l/2 correction factor is Not present.
;
_exptl_crystal_colour Colourless
_exptl_crystal_density_diffrn 1.128
_exptl_crystal_description Plate
_exptl_crystal_F_000 2448
_exptl_crystal_size_max 0.2
_exptl_crystal_size_mid 0.19
_exptl_crystal_size_min 0.18
_refine_diff_density_max 0.185
_refine_diff_density_min -0.318
_refine_diff_density_rms 0.046
_refine_ls_extinction_method none
_refine_ls_goodness_of_fit_ref 0.866
_refine_ls_hydrogen_treatment constr
_refine_ls_matrix_type full
_refine_ls_number_parameters 732
_refine_ls_number_reflns 11601
_refine_ls_number_restraints 1
_refine_ls_restrained_S_all 0.868
_refine_ls_R_factor_all 0.2421
_refine_ls_R_factor_gt 0.0776
_refine_ls_shift/su_max 0.000
_refine_ls_shift/su_mean 0.000
_refine_ls_structure_factor_coef Fsqd
_refine_ls_weighting_details 'w=1/[\s^2^(Fo^2^)+(0.0967P)^2^] where P=(Fo^2^+2Fc^2^)/3'
_refine_ls_weighting_scheme calc
_refine_ls_wR_factor_gt 0.1732
_refine_ls_wR_factor_ref 0.2229
_reflns_Friedel_coverage 0.000
_reflns_number_gt 4095
_reflns_number_total 11601
_reflns_threshold_expression 'I > 2\s(I)'
_cod_data_source_file d4dt02857k2.cif
_cod_data_source_block 24domem_a_a
_cod_database_code 7717626
_shelx_shelxl_version_number 2019/1
_shelx_space_group_comment
;
The symmetry employed for this shelxl refinement is uniquely defined
by the following loop, which should always be used as a source of
symmetry information in preference to the above space-group names.
They are only intended as comments.
;
_olex2_refinement_description
;
1. Fixed Uiso
 At 1.2 times of:
  All C(H) groups, All C(H,H) groups, All N(H) groups
 At 1.5 times of:
  All C(H,H,H) groups, All O(H) groups, All O(H,H) groups
2. Restrained distances
 O11-H11B
 0.84 with sigma of 0.02
3.a Riding coordinates:
 O4(H4), O3(H3), N5(H5), O2(H2), O1(H1), N2(H2A), O7(H7A,H7B)
3.b Free rotating group:
 O12(H12A,H12B), O9(H9A,H9B), O10(H10A,H10B), O11(H11A,H11B), O6(H6A,H6B),
 O5(H5B,H5C), O8(H8A,H8B)
3.c Secondary CH2 refined with riding coordinates:
 C26(H26A,H26B), C27(H27A,H27B), C28(H28A,H28B), C14(H14A,H14B), C15(H15A,
 H15B), C16(H16A,H16B), C20(H20A,H20B), C19(H19A,H19B), C18(H18A,H18B),
 C22(H22A,H22B), C23(H23A,H23B), C24(H24A,H24B), C59(H59A,H59B), C60(H60A,H60B),
  C61(H61A,H61B), C55(H55A,H55B), C56(H56A,H56B), C57(H57A,H57B), C51(H51A,
 H51B), C53(H53A,H53B), C52(H52A,H52B), C47(H47A,H47B), C48(H48A,H48B),
 C49(H49A,H49B)
3.d Aromatic/amide H refined with riding coordinates:
 C33(H33), C34(H34), C35(H35), C36(H36), C42(H42), C41(H41), C39(H39), C7(H7),
 C6(H6), C5(H5A), C4(H4A), C10(H10), C12(H12), C13(H13)
3.e Idealised Me refined as rotating group:
 C29(H29A,H29B,H29C), C17(H17A,H17B,H17C), C21(H21A,H21B,H21C), C25(H25A,H25B,
 H25C), C62(H62A,H62B,H62C), C58(H58A,H58B,H58C), C54(H54A,H54B,H54C), C50(H50A,
 H50B,H50C)
;
_olex2_submission_special_instructions 'No special instructions were received'

loop_
_space_group_symop_operation_xyz
'x, y, z'
'-x, y+1/2, -z+1/2'
'-x, -y, -z'
'x, -y-1/2, z-1/2'

loop_
_atom_site_label
_atom_site_type_symbol
_atom_site_fract_x
_atom_site_fract_y
_atom_site_fract_z
_atom_site_U_iso_or_equiv
_atom_site_adp_type
_atom_site_occupancy
_atom_site_site_symmetry_order
_atom_site_calc_flag
_atom_site_refinement_flags_posn
_atom_site_refinement_flags_adp
_atom_site_refinement_flags_occupancy
_atom_site_disorder_assembly
_atom_site_disorder_group
O4 O 0.32200(12) -0.43434(18) 0.14950(13) 0.0832(9) Uani 1 1 d . . . . .
H4 H 0.281976 -0.444275 0.144304 0.125 Uiso 1 1 d R U . . .
O3 O 0.50500(13) -0.50229(17) 0.29099(13) 0.0828(9) Uani 1 1 d . . . . .
H3 H 0.525440 -0.481968 0.260070 0.124 Uiso 1 1 d R U . . .
N5 N 0.18027(15) -0.51683(17) 0.28677(15) 0.0579(8) Uani 1 1 d . . . . .
H5 H 0.186679 -0.535167 0.326294 0.069 Uiso 1 1 d R U . . .
N3 N 0.20225(15) -0.46986(18) 0.18479(15) 0.0582(8) Uani 1 1 d . . . . .
C33 C 0.0543(2) -0.5164(3) 0.2764(2) 0.0853(14) Uani 1 1 d . . . . .
H33 H 0.045276 -0.537642 0.318213 0.102 Uiso 1 1 calc R U . . .
C34 C 0.0033(2) -0.4949(3) 0.2325(3) 0.0955(16) Uani 1 1 d . . . . .
H34 H -0.041053 -0.501457 0.245153 0.115 Uiso 1 1 calc R U . . .
C35 C 0.0169(2) -0.4641(3) 0.1708(3) 0.0872(14) Uani 1 1 d . . . . .
H35 H -0.018703 -0.450317 0.142917 0.105 Uiso 1 1 calc R U . . .
C36 C 0.0813(2) -0.4528(3) 0.1487(2) 0.0766(13) Uani 1 1 d . . . . .
H36 H 0.089867 -0.431311 0.106918 0.092 Uiso 1 1 calc R U . . .
C32 C 0.11873(18) -0.5048(2) 0.25489(19) 0.0569(10) Uani 1 1 d . . . . .
C30 C 0.13346(19) -0.4754(2) 0.19208(19) 0.0584(10) Uani 1 1 d . . . . .
C31 C 0.22821(18) -0.4943(2) 0.24290(18) 0.0509(9) Uani 1 1 d . . . . .
C37 C 0.29952(18) -0.4966(2) 0.25579(17) 0.0467(9) Uani 1 1 d . . . . .
C42 C 0.32735(19) -0.5275(2) 0.31453(18) 0.0555(10) Uani 1 1 d . . . . .
H42 H 0.298879 -0.547334 0.347065 0.067 Uiso 1 1 calc R U . . .
C41 C 0.3955(2) -0.5296(2) 0.32579(19) 0.0621(11) Uani 1 1 d . . . . .
H41 H 0.412658 -0.551392 0.365053 0.074 Uiso 1 1 calc R U . . .
C40 C 0.43831(19) -0.4991(2) 0.2781(2) 0.0616(11) Uani 1 1 d . . . . .
C39 C 0.41249(19) -0.4671(2) 0.21997(19) 0.0611(11) Uani 1 1 d . . . . .
H39 H 0.441305 -0.445627 0.188423 0.073 Uiso 1 1 calc R U . . .
C38 C 0.34398(19) -0.4666(2) 0.20825(19) 0.0582(10) Uani 1 1 d . . . . .
O2 O 0.14481(12) -1.03324(18) 0.16848(13) 0.0818(9) Uani 1 1 d . . . . .
H2 H 0.146280 -1.039067 0.208889 0.123 Uiso 1 1 d R U . . .
O1 O 0.28905(13) -0.99555(16) -0.01475(13) 0.0738(8) Uani 1 1 d . . . . .
H1 H 0.253180 -0.998939 -0.034815 0.111 Uiso 1 1 d R U . . .
N1 N 0.19112(15) -1.02104(18) 0.28662(15) 0.0600(9) Uani 1 1 d . . . . .
N2 N 0.29731(15) -0.98504(17) 0.30746(15) 0.0558(8) Uani 1 1 d . . . . .
H2A H 0.338299 -0.971718 0.300429 0.067 Uiso 1 1 d R U . . .
C7 C 0.1568(2) -1.0284(2) 0.4068(2) 0.0680(12) Uani 1 1 d . . . . .
H7 H 0.112413 -1.043203 0.398782 0.082 Uiso 1 1 calc R U . . .
C6 C 0.1816(2) -1.0185(2) 0.4712(2) 0.0712(12) Uani 1 1 d . . . . .
H6 H 0.153057 -1.026874 0.506790 0.085 Uiso 1 1 calc R U . . .
C5 C 0.2475(2) -0.9966(2) 0.4838(2) 0.0698(12) Uani 1 1 d . . . . .
H5A H 0.262385 -0.990386 0.527403 0.084 Uiso 1 1 calc R U . . .
C4 C 0.2907(2) -0.9840(2) 0.4330(2) 0.0659(11) Uani 1 1 d . . . . .
H4A H 0.335096 -0.969621 0.441445 0.079 Uiso 1 1 calc R U . . .
C3 C 0.26748(19) -0.9928(2) 0.36847(18) 0.0528(10) Uani 1 1 d . . . . .
C1 C 0.20052(18) -1.0154(2) 0.35553(19) 0.0541(10) Uani 1 1 d . . . . .
C2 C 0.24982(17) -1.0021(2) 0.25963(18) 0.0500(9) Uani 1 1 d . . . . .
C8 C 0.26098(17) -0.9997(2) 0.18948(17) 0.0503(9) Uani 1 1 d . . . . .
C9 C 0.20708(18) -1.0154(2) 0.14560(18) 0.0541(10) Uani 1 1 d . . . . .
C10 C 0.21571(18) -1.0140(2) 0.07756(19) 0.0585(10) Uani 1 1 d . . . . .
H10 H 0.179388 -1.024220 0.049462 0.070 Uiso 1 1 calc R U . . .
C11 C 0.2776(2) -0.9977(2) 0.05118(19) 0.0547(10) Uani 1 1 d . . . . .
C12 C 0.3318(2) -0.9826(2) 0.0939(2) 0.0633(11) Uani 1 1 d . . . . .
H12 H 0.373941 -0.971787 0.076481 0.076 Uiso 1 1 calc R U . . .
C13 C 0.32330(18) -0.9837(2) 0.1609(2) 0.0591(10) Uani 1 1 d . . . . .
H13 H 0.360006 -0.973524 0.188513 0.071 Uiso 1 1 calc R U . . .
N4 N 0.20957(15) -0.73288(18) 0.10845(16) 0.0638(9) Uani 1 1 d . . . . .
C26 C 0.2701(2) -0.6886(2) 0.1376(2) 0.0756(12) Uani 1 1 d . . . . .
H26A H 0.287955 -0.652373 0.104080 0.091 Uiso 1 1 calc R U . . .
H26B H 0.255285 -0.655130 0.174368 0.091 Uiso 1 1 calc R U . . .
C27 C 0.3260(2) -0.7440(3) 0.1621(3) 0.0934(15) Uani 1 1 d . . . . .
H27A H 0.308178 -0.781296 0.194802 0.112 Uiso 1 1 calc R U . . .
H27B H 0.342200 -0.776132 0.125128 0.112 Uiso 1 1 calc R U . . .
C28 C 0.3830(2) -0.6987(3) 0.1920(3) 0.1040(17) Uani 1 1 d . . . . .
H28A H 0.366716 -0.666245 0.228709 0.125 Uiso 1 1 calc R U . . .
H28B H 0.400917 -0.661509 0.159136 0.125 Uiso 1 1 calc R U . . .
C29 C 0.4387(3) -0.7530(4) 0.2167(3) 0.149(3) Uani 1 1 d . . . . .
H29A H 0.453603 -0.787283 0.181218 0.224 Uiso 1 1 calc R U . . .
H29B H 0.422535 -0.786227 0.252390 0.224 Uiso 1 1 calc R U . . .
H29C H 0.475376 -0.720106 0.232396 0.224 Uiso 1 1 calc R U . . .
C14 C 0.2296(2) -0.7831(2) 0.0489(2) 0.0730(12) Uani 1 1 d . . . . .
H14A H 0.190183 -0.811586 0.032597 0.088 Uiso 1 1 calc R U . . .
H14B H 0.261578 -0.823970 0.063671 0.088 Uiso 1 1 calc R U . . .
C15 C 0.2602(2) -0.7370(3) -0.0087(2) 0.0853(14) Uani 1 1 d . . . . .
H15A H 0.227874 -0.697807 -0.025599 0.102 Uiso 1 1 calc R U . . .
H15B H 0.299167 -0.707070 0.007066 0.102 Uiso 1 1 calc R U . . .
C16 C 0.2807(2) -0.7922(3) -0.0638(2) 0.0921(15) Uani 1 1 d . . . . .
H16A H 0.241880 -0.823126 -0.078665 0.110 Uiso 1 1 calc R U . . .
H16B H 0.313688 -0.830607 -0.046987 0.110 Uiso 1 1 calc R U . . .
C17 C 0.3096(3) -0.7479(3) -0.1221(3) 0.125(2) Uani 1 1 d . . . . .
H17A H 0.317611 -0.785893 -0.157435 0.187 Uiso 1 1 calc R U . . .
H17B H 0.351134 -0.722607 -0.109173 0.187 Uiso 1 1 calc R U . . .
H17C H 0.278612 -0.706924 -0.137092 0.187 Uiso 1 1 calc R U . . .
C21 C -0.0203(2) -0.6736(4) 0.0101(3) 0.124(2) Uani 1 1 d . . . . .
H21A H -0.010129 -0.703796 -0.029375 0.186 Uiso 1 1 calc R U . . .
H21B H -0.050154 -0.629646 -0.000792 0.186 Uiso 1 1 calc R U . . .
H21C H -0.041213 -0.709045 0.041668 0.186 Uiso 1 1 calc R U . . .
C20 C 0.0432(3) -0.6400(3) 0.0394(3) 0.1147(18) Uani 1 1 d . . . . .
H20A H 0.062878 -0.602796 0.007671 0.138 Uiso 1 1 calc R U . . .
H20B H 0.032043 -0.608633 0.078635 0.138 Uiso 1 1 calc R U . . .
C19 C 0.0938(2) -0.7015(3) 0.0580(2) 0.0908(15) Uani 1 1 d . . . . .
H19A H 0.104827 -0.732934 0.018846 0.109 Uiso 1 1 calc R U . . .
H19B H 0.074093 -0.738633 0.089844 0.109 Uiso 1 1 calc R U . . .
C18 C 0.1583(2) -0.6678(2) 0.0877(2) 0.0770(13) Uani 1 1 d . . . . .
H18A H 0.147287 -0.635207 0.126234 0.092 Uiso 1 1 calc R U . . .
H18B H 0.178802 -0.631944 0.055424 0.092 Uiso 1 1 calc R U . . .
C22 C 0.1793(2) -0.7898(2) 0.1600(2) 0.0710(12) Uani 1 1 d . . . . .
H22A H 0.141797 -0.818261 0.139461 0.085 Uiso 1 1 calc R U . . .
H22B H 0.212658 -0.830461 0.171825 0.085 Uiso 1 1 calc R U . . .
C23 C 0.1550(2) -0.7504(3) 0.2230(2) 0.0877(14) Uani 1 1 d . . . . .
H23A H 0.191372 -0.719473 0.243093 0.105 Uiso 1 1 calc R U . . .
H23B H 0.118972 -0.712715 0.212387 0.105 Uiso 1 1 calc R U . . .
C24 C 0.1305(3) -0.8119(3) 0.2715(2) 0.1086(17) Uani 1 1 d . . . . .
H24A H 0.166645 -0.849569 0.281785 0.130 Uiso 1 1 calc R U . . .
H24B H 0.094356 -0.842887 0.251071 0.130 Uiso 1 1 calc R U . . .
C25 C 0.1059(3) -0.7751(4) 0.3347(3) 0.137(2) Uani 1 1 d . . . . .
H25A H 0.067771 -0.741153 0.325345 0.206 Uiso 1 1 calc R U . . .
H25B H 0.140946 -0.742870 0.354494 0.206 Uiso 1 1 calc R U . . .
H25C H 0.093267 -0.817702 0.364733 0.206 Uiso 1 1 calc R U . . .
N6 N 0.29934(15) -0.23334(18) -0.11517(15) 0.0593(9) Uani 1 1 d . . . . .
C59 C 0.27909(19) -0.2810(2) -0.05403(18) 0.0613(11) Uani 1 1 d . . . . .
H59A H 0.247960 -0.323308 -0.067843 0.074 Uiso 1 1 calc R U . . .
H59B H 0.318729 -0.307864 -0.036309 0.074 Uiso 1 1 calc R U . . .
C60 C 0.2473(2) -0.2333(2) 0.0013(2) 0.0755(13) Uani 1 1 d . . . . .
H60A H 0.278202 -0.191585 0.016624 0.091 Uiso 1 1 calc R U . . .
H60B H 0.207194 -0.206449 -0.015376 0.091 Uiso 1 1 calc R U . . .
C61 C 0.2291(2) -0.2870(3) 0.0583(2) 0.0877(14) Uani 1 1 d . . . . .
H61A H 0.197762 -0.328092 0.042631 0.105 Uiso 1 1 calc R U . . .
H61B H 0.269244 -0.315046 0.073650 0.105 Uiso 1 1 calc R U . . .
C62 C 0.1988(3) -0.2434(3) 0.1156(2) 0.1117(19) Uani 1 1 d . . . . .
H62A H 0.158126 -0.217076 0.101463 0.168 Uiso 1 1 calc R U . . .
H62B H 0.229764 -0.203337 0.132216 0.168 Uiso 1 1 calc R U . . .
H62C H 0.188953 -0.281840 0.150159 0.168 Uiso 1 1 calc R U . . .
C55 C 0.3491(2) -0.1668(2) -0.0960(2) 0.0688(12) Uani 1 1 d . . . . .
H55A H 0.361845 -0.138016 -0.136048 0.083 Uiso 1 1 calc R U . . .
H55B H 0.326490 -0.128025 -0.067606 0.083 Uiso 1 1 calc R U . . .
C56 C 0.4127(2) -0.1950(3) -0.0607(2) 0.0816(13) Uani 1 1 d . . . . .
H56A H 0.400753 -0.223440 -0.020282 0.098 Uiso 1 1 calc R U . . .
H56B H 0.436316 -0.233101 -0.088918 0.098 Uiso 1 1 calc R U . . .
C57 C 0.4584(2) -0.1256(3) -0.0436(3) 0.1036(16) Uani 1 1 d . . . . .
H57A H 0.434164 -0.086597 -0.016755 0.124 Uiso 1 1 calc R U . . .
H57B H 0.471398 -0.098298 -0.084223 0.124 Uiso 1 1 calc R U . . .
C58 C 0.5207(3) -0.1518(4) -0.0065(3) 0.135(2) Uani 1 1 d . . . . .
H58A H 0.547174 -0.186355 -0.034418 0.202 Uiso 1 1 calc R U . . .
H58B H 0.508287 -0.181157 0.032701 0.202 Uiso 1 1 calc R U . . .
H58C H 0.546403 -0.104580 0.005815 0.202 Uiso 1 1 calc R U . . .
C51 C 0.33033(19) -0.2927(2) -0.16399(19) 0.0627(11) Uani 1 1 d . . . . .
H51A H 0.367864 -0.319451 -0.142118 0.075 Uiso 1 1 calc R U . . .
H51B H 0.297340 -0.334316 -0.174461 0.075 Uiso 1 1 calc R U . . .
C53 C 0.3792(2) -0.3219(3) -0.2737(2) 0.0853(14) Uani 1 1 d . . . . .
H53A H 0.342614 -0.359617 -0.282221 0.102 Uiso 1 1 calc R U . . .
H53B H 0.414604 -0.351863 -0.251215 0.102 Uiso 1 1 calc R U . . .
C54 C 0.4055(3) -0.2917(3) -0.3400(2) 0.1133(18) Uani 1 1 d . . . . .
H54A H 0.419606 -0.337310 -0.366166 0.170 Uiso 1 1 calc R U . . .
H54B H 0.442953 -0.255934 -0.332335 0.170 Uiso 1 1 calc R U . . .
H54C H 0.370662 -0.262653 -0.363148 0.170 Uiso 1 1 calc R U . . .
C52 C 0.3548(2) -0.2566(2) -0.2285(2) 0.0752(13) Uani 1 1 d . . . . .
H52A H 0.318605 -0.226910 -0.249962 0.090 Uiso 1 1 calc R U . . .
H52B H 0.390990 -0.218558 -0.219317 0.090 Uiso 1 1 calc R U . . .
C47 C 0.23773(19) -0.1922(2) -0.1459(2) 0.0673(11) Uani 1 1 d . . . . .
H47A H 0.219900 -0.153823 -0.114022 0.081 Uiso 1 1 calc R U . . .
H47B H 0.251889 -0.161215 -0.184347 0.081 Uiso 1 1 calc R U . . .
C48 C 0.1818(2) -0.2492(3) -0.1673(2) 0.0823(13) Uani 1 1 d . . . . .
H48A H 0.199902 -0.290251 -0.196846 0.099 Uiso 1 1 calc R U . . .
H48B H 0.164549 -0.276898 -0.128538 0.099 Uiso 1 1 calc R U . . .
C49 C 0.1251(2) -0.2054(3) -0.2021(2) 0.0945(15) Uani 1 1 d . . . . .
H49A H 0.107517 -0.163961 -0.172733 0.113 Uiso 1 1 calc R U . . .
H49B H 0.142442 -0.178202 -0.241105 0.113 Uiso 1 1 calc R U . . .
C50 C 0.0690(3) -0.2612(4) -0.2229(3) 0.137(2) Uani 1 1 d . . . . .
H50A H 0.084717 -0.298088 -0.256366 0.205 Uiso 1 1 calc R U . . .
H50B H 0.032494 -0.229553 -0.240481 0.205 Uiso 1 1 calc R U . . .
H50C H 0.054084 -0.291730 -0.185187 0.205 Uiso 1 1 calc R U . . .
F1 F 0.42645(10) -0.96652(15) 0.31048(12) 0.0900(8) Uani 1 1 d . . . . .
F2 F 0.18283(11) -0.98947(16) -0.08272(11) 0.0885(8) Uani 1 1 d . . . . .
O12 O 0.4661(2) -0.6329(2) -0.0896(2) 0.1243(12) Uani 1 1 d G . . . .
H12A H 0.455051 -0.594759 -0.115954 0.186 Uiso 1 1 d G U . . .
H12B H 0.503018 -0.616940 -0.072260 0.186 Uiso 1 1 d G U . . .
O9 O 0.4085(2) -0.4078(3) 0.0371(2) 0.1343(14) Uani 1 1 d G . . . .
H9A H 0.377859 -0.405693 0.065982 0.201 Uiso 1 1 d G U . . .
H9B H 0.409377 -0.467513 0.040279 0.201 Uiso 1 1 d G U . . .
O10 O 0.41416(19) -0.5927(4) 0.0395(2) 0.1496(16) Uani 1 1 d G . . . .
H10A H 0.452604 -0.596995 0.057785 0.224 Uiso 1 1 d G U . . .
H10B H 0.419541 -0.611748 0.000605 0.224 Uiso 1 1 d G U . . .
O11 O 0.54391(19) -0.5914(2) 0.09878(19) 0.1069(11) Uani 1 1 d DG . . . .
H11A H 0.548489 -0.547481 0.120689 0.160 Uiso 1 1 d G U . . .
H11B H 0.564941 -0.576844 0.055771 0.160 Uiso 1 1 d DG U . . .
O6 O 0.0418(2) -1.1053(4) 0.08096(19) 0.1614(18) Uani 1 1 d G . . . .
H6A H 0.000262 -1.115755 0.084481 0.242 Uiso 1 1 d G U . . .
H6B H 0.061525 -1.115109 0.117757 0.242 Uiso 1 1 d G U . . .
O7 O -0.09126(16) -0.8923(2) 0.04747(16) 0.1157(12) Uani 1 1 d . . . . .
H7A H -0.113576 -0.932635 0.061892 0.174 Uiso 1 1 d R U . . .
H7B H -0.092976 -0.897215 0.005492 0.174 Uiso 1 1 d R U . . .
O5 O 0.04507(19) -0.9049(2) 0.0921(2) 0.1170(12) Uani 1 1 d G . . . .
H5B H 0.005600 -0.903439 0.075743 0.175 Uiso 1 1 d G U . . .
H5C H 0.056327 -0.954106 0.099238 0.175 Uiso 1 1 d G U . . .
O8 O 0.09284(19) -0.8816(2) -0.03752(18) 0.1065(11) Uani 1 1 d G . . . .
H8A H 0.080527 -0.897806 0.000522 0.160 Uiso 1 1 d G U . . .
H8B H 0.115881 -0.918678 -0.056035 0.160 Uiso 1 1 d G U . . .

loop_
_atom_site_aniso_label
_atom_site_aniso_U_11
_atom_site_aniso_U_22
_atom_site_aniso_U_33
_atom_site_aniso_U_23
_atom_site_aniso_U_13
_atom_site_aniso_U_12
O4 0.0551(17) 0.131(3) 0.0629(19) 0.0390(18) -0.0009(14) 0.0008(16)
O3 0.0510(19) 0.119(3) 0.079(2) 0.0097(18) -0.0071(15) 0.0108(16)
N5 0.056(2) 0.066(2) 0.0514(19) 0.0063(16) 0.0065(17) 0.0016(16)
N3 0.046(2) 0.071(2) 0.058(2) -0.0004(17) 0.0037(16) 0.0010(16)
C33 0.060(3) 0.109(4) 0.087(3) 0.004(3) 0.012(3) -0.009(3)
C34 0.054(3) 0.131(5) 0.102(4) -0.007(4) 0.016(3) -0.012(3)
C35 0.048(3) 0.125(4) 0.088(4) -0.023(3) -0.008(3) 0.008(3)
C36 0.064(3) 0.101(4) 0.064(3) -0.008(3) -0.003(2) 0.009(3)
C32 0.043(3) 0.062(3) 0.066(3) -0.013(2) 0.008(2) -0.0011(19)
C30 0.053(3) 0.070(3) 0.053(3) -0.008(2) 0.007(2) 0.003(2)
C31 0.054(3) 0.054(2) 0.044(2) 0.0013(19) 0.007(2) 0.0021(19)
C37 0.049(2) 0.050(2) 0.042(2) -0.0001(18) 0.0080(18) 0.0011(17)
C42 0.057(3) 0.061(3) 0.049(2) 0.000(2) 0.009(2) 0.0002(19)
C41 0.060(3) 0.077(3) 0.049(2) 0.004(2) 0.001(2) 0.004(2)
C40 0.047(3) 0.071(3) 0.066(3) -0.008(2) -0.004(2) 0.007(2)
C39 0.048(3) 0.076(3) 0.059(3) 0.006(2) 0.003(2) 0.005(2)
C38 0.056(3) 0.066(3) 0.052(3) 0.003(2) -0.002(2) 0.006(2)
O2 0.0479(18) 0.138(3) 0.0592(17) -0.0061(17) 0.0043(14) -0.0168(16)
O1 0.0728(19) 0.095(2) 0.0537(18) 0.0052(15) 0.0038(14) 0.0042(15)
N1 0.050(2) 0.072(2) 0.058(2) -0.0010(17) 0.0041(16) 0.0007(16)
N2 0.0490(19) 0.064(2) 0.055(2) -0.0005(16) 0.0055(17) -0.0062(15)
C7 0.058(3) 0.082(3) 0.064(3) 0.001(2) 0.017(2) 0.007(2)
C6 0.083(3) 0.071(3) 0.060(3) 0.005(2) 0.023(2) 0.011(2)
C5 0.083(3) 0.076(3) 0.050(3) -0.002(2) 0.001(2) 0.011(3)
C4 0.067(3) 0.065(3) 0.065(3) -0.005(2) -0.001(2) 0.005(2)
C3 0.056(3) 0.052(2) 0.051(3) -0.0020(19) 0.000(2) 0.0043(19)
C1 0.048(3) 0.062(3) 0.053(3) 0.004(2) 0.004(2) 0.0092(19)
C2 0.045(2) 0.052(2) 0.053(3) -0.0003(19) -0.003(2) 0.0018(18)
C8 0.045(2) 0.058(2) 0.048(2) -0.0013(19) 0.0024(19) 0.0025(18)
C9 0.046(2) 0.066(3) 0.050(2) -0.006(2) 0.006(2) 0.0015(19)
C10 0.045(2) 0.072(3) 0.058(3) -0.004(2) 0.003(2) -0.0032(19)
C11 0.066(3) 0.052(2) 0.046(2) 0.0023(19) 0.003(2) 0.001(2)
C12 0.056(3) 0.076(3) 0.058(3) 0.006(2) 0.015(2) -0.001(2)
C13 0.042(2) 0.069(3) 0.067(3) 0.007(2) 0.005(2) -0.0007(19)
N4 0.066(2) 0.051(2) 0.074(2) -0.0082(19) -0.0120(19) 0.0017(17)
C26 0.084(3) 0.060(3) 0.083(3) -0.011(2) -0.007(3) -0.009(2)
C27 0.071(3) 0.092(4) 0.117(4) -0.020(3) -0.019(3) -0.005(3)
C28 0.096(4) 0.119(4) 0.097(4) -0.011(3) -0.009(3) -0.032(3)
C29 0.078(4) 0.212(7) 0.158(6) -0.011(5) -0.041(4) 0.011(4)
C14 0.080(3) 0.055(3) 0.083(3) -0.021(3) -0.010(3) 0.001(2)
C15 0.096(4) 0.071(3) 0.089(3) -0.015(3) 0.009(3) 0.001(3)
C16 0.103(4) 0.079(4) 0.094(4) -0.015(3) 0.012(3) -0.001(3)
C17 0.148(6) 0.108(5) 0.119(5) -0.024(4) 0.029(4) -0.013(4)
C21 0.087(4) 0.154(5) 0.130(5) -0.003(4) -0.020(4) 0.025(4)
C20 0.116(5) 0.092(4) 0.136(5) -0.004(3) -0.017(4) 0.029(3)
C19 0.088(4) 0.076(3) 0.108(4) -0.007(3) -0.014(3) 0.012(3)
C18 0.091(3) 0.054(3) 0.086(3) -0.003(2) -0.005(3) 0.014(2)
C22 0.074(3) 0.055(3) 0.084(3) 0.008(2) -0.009(2) 0.003(2)
C23 0.103(4) 0.079(3) 0.081(3) -0.003(3) -0.002(3) 0.005(3)
C24 0.131(5) 0.103(4) 0.093(4) 0.001(3) 0.018(4) -0.021(3)
C25 0.143(5) 0.173(6) 0.097(4) -0.004(4) 0.026(4) -0.025(4)
N6 0.068(2) 0.048(2) 0.063(2) 0.0093(17) 0.0026(18) 0.0004(17)
C59 0.072(3) 0.047(2) 0.065(3) 0.007(2) 0.004(2) 0.000(2)
C60 0.089(3) 0.072(3) 0.066(3) 0.012(2) 0.012(2) 0.011(2)
C61 0.113(4) 0.083(3) 0.068(3) 0.009(3) 0.016(3) 0.004(3)
C62 0.152(5) 0.104(4) 0.080(4) 0.013(3) 0.032(4) 0.013(3)
C55 0.081(3) 0.049(3) 0.078(3) 0.002(2) 0.013(2) -0.010(2)
C56 0.074(3) 0.078(3) 0.093(4) 0.001(3) -0.006(3) -0.013(3)
C57 0.096(4) 0.094(4) 0.120(4) 0.004(3) -0.012(3) -0.024(3)
C58 0.108(5) 0.174(6) 0.123(5) 0.015(4) -0.014(4) -0.045(4)
C51 0.071(3) 0.048(3) 0.069(3) -0.004(2) 0.003(2) 0.005(2)
C53 0.097(4) 0.079(3) 0.081(3) -0.008(3) 0.017(3) -0.006(3)
C54 0.125(5) 0.144(5) 0.072(3) -0.003(3) 0.023(3) -0.004(4)
C52 0.089(3) 0.068(3) 0.068(3) 0.005(2) 0.011(3) 0.003(2)
C47 0.072(3) 0.056(3) 0.074(3) 0.017(2) 0.003(2) 0.008(2)
C48 0.069(3) 0.082(3) 0.096(3) 0.025(3) -0.006(3) 0.006(3)
C49 0.102(4) 0.099(4) 0.083(3) 0.008(3) -0.013(3) 0.028(3)
C50 0.092(4) 0.180(6) 0.138(5) 0.018(5) -0.040(4) -0.009(4)
F1 0.0514(14) 0.130(2) 0.0884(18) -0.0060(16) 0.0024(12) -0.0127(13)
F2 0.0716(16) 0.136(2) 0.0576(15) -0.0078(14) 0.0010(12) -0.0010(14)
O12 0.105(3) 0.142(3) 0.126(3) 0.015(3) -0.015(2) -0.004(2)
O9 0.091(3) 0.220(4) 0.092(3) -0.009(3) 0.005(2) -0.014(3)
O10 0.108(3) 0.239(5) 0.101(3) 0.018(3) -0.019(2) -0.002(3)
O11 0.104(3) 0.106(3) 0.110(3) 0.008(2) -0.010(2) 0.007(2)
O6 0.083(3) 0.283(6) 0.118(3) -0.005(4) -0.009(2) -0.013(3)
O7 0.112(3) 0.131(3) 0.104(3) -0.008(2) 0.001(2) -0.008(2)
O5 0.105(3) 0.116(3) 0.130(3) 0.007(3) -0.004(2) -0.005(2)
O8 0.106(3) 0.106(3) 0.108(3) -0.012(2) 0.013(2) 0.001(2)

loop_
_atom_type_symbol
_atom_type_description
_atom_type_scat_dispersion_real
_atom_type_scat_dispersion_imag
_atom_type_scat_source
C C 0.0033 0.0016 'International Tables Vol C Tables 4.2.6.8 and 6.1.1.4'
H H 0.0000 0.0000 'International Tables Vol C Tables 4.2.6.8 and 6.1.1.4'
F F 0.0171 0.0103 'International Tables Vol C Tables 4.2.6.8 and 6.1.1.4'
N N 0.0061 0.0033 'International Tables Vol C Tables 4.2.6.8 and 6.1.1.4'
O O 0.0106 0.0060 'International Tables Vol C Tables 4.2.6.8 and 6.1.1.4'

loop_
_geom_angle_atom_site_label_1
_geom_angle_atom_site_label_2
_geom_angle_atom_site_label_3
_geom_angle
_geom_angle_site_symmetry_1
_geom_angle_site_symmetry_3
_geom_angle_publ_flag
C38 O4 H4 109.7 . . ?
C40 O3 H3 109.5 . . ?
C32 N5 H5 126.8 . . ?
C31 N5 H5 126.8 . . ?
C31 N5 C32 106.5(3) . . ?
C31 N3 C30 105.3(3) . . ?
C34 C33 H33 121.8 . . ?
C32 C33 H33 121.8 . . ?
C32 C33 C34 116.4(4) . . ?
C33 C34 H34 119.2 . . ?
C35 C34 C33 121.5(4) . . ?
C35 C34 H34 119.2 . . ?
C34 C35 H35 118.8 . . ?
C34 C35 C36 122.5(4) . . ?
C36 C35 H35 118.8 . . ?
C35 C36 H36 121.6 . . ?
C35 C36 C30 116.8(4) . . ?
C30 C36 H36 121.6 . . ?
C33 C32 N5 131.1(4) . . ?
C33 C32 C30 122.9(4) . . ?
C30 C32 N5 106.0(3) . . ?
N3 C30 C36 130.3(4) . . ?
N3 C30 C32 109.8(3) . . ?
C32 C30 C36 119.9(4) . . ?
N5 C31 C37 125.0(3) . . ?
N3 C31 N5 112.5(3) . . ?
N3 C31 C37 122.5(3) . . ?
C42 C37 C31 123.0(3) . . ?
C42 C37 C38 117.3(3) . . ?
C38 C37 C31 119.8(3) . . ?
C37 C42 H42 118.9 . . ?
C41 C42 C37 122.1(3) . . ?
C41 C42 H42 118.9 . . ?
C42 C41 H41 120.3 . . ?
C42 C41 C40 119.4(4) . . ?
C40 C41 H41 120.3 . . ?
O3 C40 C41 117.6(4) . . ?
O3 C40 C39 122.4(4) . . ?
C39 C40 C41 120.0(4) . . ?
C40 C39 H39 119.8 . . ?
C40 C39 C38 120.4(4) . . ?
C38 C39 H39 119.8 . . ?
O4 C38 C37 122.0(3) . . ?
O4 C38 C39 117.3(3) . . ?
C39 C38 C37 120.8(4) . . ?
C9 O2 H2 109.7 . . ?
C11 O1 H1 109.1 . . ?
C2 N1 C1 106.2(3) . . ?
C3 N2 H2A 126.2 . . ?
C2 N2 H2A 125.9 . . ?
C2 N2 C3 107.9(3) . . ?
C6 C7 H7 121.3 . . ?
C1 C7 H7 121.3 . . ?
C1 C7 C6 117.3(4) . . ?
C7 C6 H6 119.0 . . ?
C5 C6 C7 121.9(4) . . ?
C5 C6 H6 119.0 . . ?
C6 C5 H5A 119.7 . . ?
C4 C5 C6 120.6(4) . . ?
C4 C5 H5A 119.7 . . ?
C5 C4 H4A 120.6 . . ?
C5 C4 C3 118.9(4) . . ?
C3 C4 H4A 120.6 . . ?
N2 C3 C4 133.3(4) . . ?
N2 C3 C1 106.0(3) . . ?
C4 C3 C1 120.7(4) . . ?
N1 C1 C3 108.5(3) . . ?
C7 C1 N1 130.8(4) . . ?
C7 C1 C3 120.6(4) . . ?
N1 C2 N2 111.3(3) . . ?
N1 C2 C8 123.7(3) . . ?
N2 C2 C8 125.0(3) . . ?
C9 C8 C2 119.3(3) . . ?
C13 C8 C2 123.9(3) . . ?
C13 C8 C9 116.8(3) . . ?
O2 C9 C8 121.3(3) . . ?
O2 C9 C10 117.5(3) . . ?
C10 C9 C8 121.1(3) . . ?
C9 C10 H10 119.8 . . ?
C11 C10 C9 120.5(4) . . ?
C11 C10 H10 119.8 . . ?
O1 C11 C10 123.2(4) . . ?
O1 C11 C12 117.6(3) . . ?
C10 C11 C12 119.3(4) . . ?
C11 C12 H12 119.9 . . ?
C13 C12 C11 120.3(4) . . ?
C13 C12 H12 119.9 . . ?
C8 C13 H13 119.0 . . ?
C12 C13 C8 122.0(4) . . ?
C12 C13 H13 119.0 . . ?
C26 N4 C18 107.3(3) . . ?
C26 N4 C22 110.3(3) . . ?
C14 N4 C26 110.6(3) . . ?
C14 N4 C18 110.1(3) . . ?
C14 N4 C22 108.4(3) . . ?
C22 N4 C18 110.2(3) . . ?
N4 C26 H26A 108.6 . . ?
N4 C26 H26B 108.6 . . ?
H26A C26 H26B 107.6 . . ?
C27 C26 N4 114.6(3) . . ?
C27 C26 H26A 108.6 . . ?
C27 C26 H26B 108.6 . . ?
C26 C27 H27A 109.0 . . ?
C26 C27 H27B 109.0 . . ?
H27A C27 H27B 107.8 . . ?
C28 C27 C26 113.0(4) . . ?
C28 C27 H27A 109.0 . . ?
C28 C27 H27B 109.0 . . ?
C27 C28 H28A 108.9 . . ?
C27 C28 H28B 108.9 . . ?
C27 C28 C29 113.4(5) . . ?
H28A C28 H28B 107.7 . . ?
C29 C28 H28A 108.9 . . ?
C29 C28 H28B 108.9 . . ?
C28 C29 H29A 109.5 . . ?
C28 C29 H29B 109.5 . . ?
C28 C29 H29C 109.5 . . ?
H29A C29 H29B 109.5 . . ?
H29A C29 H29C 109.5 . . ?
H29B C29 H29C 109.5 . . ?
N4 C14 H14A 108.1 . . ?
N4 C14 H14B 108.1 . . ?
N4 C14 C15 116.6(3) . . ?
H14A C14 H14B 107.3 . . ?
C15 C14 H14A 108.1 . . ?
C15 C14 H14B 108.1 . . ?
C14 C15 H15A 109.1 . . ?
C14 C15 H15B 109.1 . . ?
H15A C15 H15B 107.8 . . ?
C16 C15 C14 112.4(4) . . ?
C16 C15 H15A 109.1 . . ?
C16 C15 H15B 109.1 . . ?
C15 C16 H16A 108.9 . . ?
C15 C16 H16B 108.9 . . ?
C15 C16 C17 113.5(4) . . ?
H16A C16 H16B 107.7 . . ?
C17 C16 H16A 108.9 . . ?
C17 C16 H16B 108.9 . . ?
C16 C17 H17A 109.5 . . ?
C16 C17 H17B 109.5 . . ?
C16 C17 H17C 109.5 . . ?
H17A C17 H17B 109.5 . . ?
H17A C17 H17C 109.5 . . ?
H17B C17 H17C 109.5 . . ?
H21A C21 H21B 109.5 . . ?
H21A C21 H21C 109.5 . . ?
H21B C21 H21C 109.5 . . ?
C20 C21 H21A 109.5 . . ?
C20 C21 H21B 109.5 . . ?
C20 C21 H21C 109.5 . . ?
C21 C20 H20A 108.5 . . ?
C21 C20 H20B 108.5 . . ?
H20A C20 H20B 107.5 . . ?
C19 C20 C21 115.0(4) . . ?
C19 C20 H20A 108.5 . . ?
C19 C20 H20B 108.5 . . ?
C20 C19 H19A 108.5 . . ?
C20 C19 H19B 108.5 . . ?
C20 C19 C18 115.2(4) . . ?
H19A C19 H19B 107.5 . . ?
C18 C19 H19A 108.5 . . ?
C18 C19 H19B 108.5 . . ?
N4 C18 H18A 108.6 . . ?
N4 C18 H18B 108.6 . . ?
C19 C18 N4 114.4(3) . . ?
C19 C18 H18A 108.6 . . ?
C19 C18 H18B 108.6 . . ?
H18A C18 H18B 107.6 . . ?
N4 C22 H22A 108.2 . . ?
N4 C22 H22B 108.2 . . ?
H22A C22 H22B 107.4 . . ?
C23 C22 N4 116.2(3) . . ?
C23 C22 H22A 108.2 . . ?
C23 C22 H22B 108.2 . . ?
C22 C23 H23A 109.3 . . ?
C22 C23 H23B 109.3 . . ?
H23A C23 H23B 107.9 . . ?
C24 C23 C22 111.8(4) . . ?
C24 C23 H23A 109.3 . . ?
C24 C23 H23B 109.3 . . ?
C23 C24 H24A 108.9 . . ?
C23 C24 H24B 108.9 . . ?
C23 C24 C25 113.3(4) . . ?
H24A C24 H24B 107.7 . . ?
C25 C24 H24A 108.9 . . ?
C25 C24 H24B 108.9 . . ?
C24 C25 H25A 109.5 . . ?
C24 C25 H25B 109.5 . . ?
C24 C25 H25C 109.5 . . ?
H25A C25 H25B 109.5 . . ?
H25A C25 H25C 109.5 . . ?
H25B C25 H25C 109.5 . . ?
C59 N6 C55 110.0(3) . . ?
C59 N6 C51 108.0(3) . . ?
C59 N6 C47 109.8(3) . . ?
C55 N6 C47 107.8(3) . . ?
C51 N6 C55 110.8(3) . . ?
C51 N6 C47 110.5(3) . . ?
N6 C59 H59A 108.1 . . ?
N6 C59 H59B 108.1 . . ?
H59A C59 H59B 107.3 . . ?
C60 C59 N6 116.8(3) . . ?
C60 C59 H59A 108.1 . . ?
C60 C59 H59B 108.1 . . ?
C59 C60 H60A 109.3 . . ?
C59 C60 H60B 109.3 . . ?
H60A C60 H60B 108.0 . . ?
C61 C60 C59 111.7(3) . . ?
C61 C60 H60A 109.3 . . ?
C61 C60 H60B 109.3 . . ?
C60 C61 H61A 108.6 . . ?
C60 C61 H61B 108.6 . . ?
H61A C61 H61B 107.6 . . ?
C62 C61 C60 114.5(4) . . ?
C62 C61 H61A 108.6 . . ?
C62 C61 H61B 108.6 . . ?
C61 C62 H62A 109.5 . . ?
C61 C62 H62B 109.5 . . ?
C61 C62 H62C 109.5 . . ?
H62A C62 H62B 109.5 . . ?
H62A C62 H62C 109.5 . . ?
H62B C62 H62C 109.5 . . ?
N6 C55 H55A 108.3 . . ?
N6 C55 H55B 108.3 . . ?
H55A C55 H55B 107.4 . . ?
C56 C55 N6 116.0(3) . . ?
C56 C55 H55A 108.3 . . ?
C56 C55 H55B 108.3 . . ?
C55 C56 H56A 109.2 . . ?
C55 C56 H56B 109.2 . . ?
H56A C56 H56B 107.9 . . ?
C57 C56 C55 112.3(4) . . ?
C57 C56 H56A 109.2 . . ?
C57 C56 H56B 109.2 . . ?
C56 C57 H57A 108.9 . . ?
C56 C57 H57B 108.9 . . ?
C56 C57 C58 113.2(4) . . ?
H57A C57 H57B 107.8 . . ?
C58 C57 H57A 108.9 . . ?
C58 C57 H57B 108.9 . . ?
C57 C58 H58A 109.5 . . ?
C57 C58 H58B 109.5 . . ?
C57 C58 H58C 109.5 . . ?
H58A C58 H58B 109.5 . . ?
H58A C58 H58C 109.5 . . ?
H58B C58 H58C 109.5 . . ?
N6 C51 H51A 108.2 . . ?
N6 C51 H51B 108.2 . . ?
H51A C51 H51B 107.4 . . ?
C52 C51 N6 116.2(3) . . ?
C52 C51 H51A 108.2 . . ?
C52 C51 H51B 108.2 . . ?
H53A C53 H53B 107.5 . . ?
C54 C53 H53A 108.6 . . ?
C54 C53 H53B 108.6 . . ?
C52 C53 H53A 108.6 . . ?
C52 C53 H53B 108.6 . . ?
C52 C53 C54 114.8(4) . . ?
C53 C54 H54A 109.5 . . ?
C53 C54 H54B 109.5 . . ?
C53 C54 H54C 109.5 . . ?
H54A C54 H54B 109.5 . . ?
H54A C54 H54C 109.5 . . ?
H54B C54 H54C 109.5 . . ?
C51 C52 H52A 109.5 . . ?
C51 C52 H52B 109.5 . . ?
C53 C52 C51 110.7(3) . . ?
C53 C52 H52A 109.5 . . ?
C53 C52 H52B 109.5 . . ?
H52A C52 H52B 108.1 . . ?
N6 C47 H47A 108.4 . . ?
N6 C47 H47B 108.4 . . ?
H47A C47 H47B 107.5 . . ?
C48 C47 N6 115.4(3) . . ?
C48 C47 H47A 108.4 . . ?
C48 C47 H47B 108.4 . . ?
C47 C48 H48A 109.1 . . ?
C47 C48 H48B 109.1 . . ?
H48A C48 H48B 107.8 . . ?
C49 C48 C47 112.6(4) . . ?
C49 C48 H48A 109.1 . . ?
C49 C48 H48B 109.1 . . ?
C48 C49 H49A 109.0 . . ?
C48 C49 H49B 109.0 . . ?
H49A C49 H49B 107.8 . . ?
C50 C49 C48 113.1(4) . . ?
C50 C49 H49A 109.0 . . ?
C50 C49 H49B 109.0 . . ?
C49 C50 H50A 109.5 . . ?
C49 C50 H50B 109.5 . . ?
C49 C50 H50C 109.5 . . ?
H50A C50 H50B 109.5 . . ?
H50A C50 H50C 109.5 . . ?
H50B C50 H50C 109.5 . . ?
H12A O12 H12B 104.4 . . ?
H9A O9 H9B 90.5 . . ?
H10A O10 H10B 104.3 . . ?
H11A O11 H11B 101.8 . . ?
H6A O6 H6B 109.4 . . ?
H7A O7 H7B 104.5 . . ?
H5B O5 H5C 109.5 . . ?
H8A O8 H8B 109.5 . . ?

loop_
_geom_bond_atom_site_label_1
_geom_bond_atom_site_label_2
_geom_bond_distance
_geom_bond_site_symmetry_2
_geom_bond_publ_flag
O4 H4 0.8201 . ?
O4 C38 1.365(4) . ?
O3 H3 0.8187 . ?
O3 C40 1.353(4) . ?
N5 H5 0.8596 . ?
N5 C32 1.393(4) . ?
N5 C31 1.360(4) . ?
N3 C30 1.384(4) . ?
N3 C31 1.337(4) . ?
C33 H33 0.9300 . ?
C33 C34 1.386(6) . ?
C33 C32 1.374(5) . ?
C34 H34 0.9300 . ?
C34 C35 1.370(6) . ?
C35 H35 0.9300 . ?
C35 C36 1.376(5) . ?
C36 H36 0.9300 . ?
C36 C30 1.401(5) . ?
C32 C30 1.388(5) . ?
C31 C37 1.443(5) . ?
C37 C42 1.397(5) . ?
C37 C38 1.401(5) . ?
C42 H42 0.9300 . ?
C42 C41 1.376(5) . ?
C41 H41 0.9300 . ?
C41 C40 1.386(5) . ?
C40 C39 1.378(5) . ?
C39 H39 0.9300 . ?
C39 C38 1.384(5) . ?
O2 H2 0.8200 . ?
O2 C9 1.360(4) . ?
O1 H1 0.8200 . ?
O1 C11 1.350(4) . ?
N1 C1 1.402(4) . ?
N1 C2 1.332(4) . ?
N2 H2A 0.8591 . ?
N2 C3 1.377(4) . ?
N2 C2 1.373(4) . ?
C7 H7 0.9300 . ?
C7 C6 1.395(5) . ?
C7 C1 1.374(5) . ?
C6 H6 0.9300 . ?
C6 C5 1.382(6) . ?
C5 H5A 0.9300 . ?
C5 C4 1.361(5) . ?
C4 H4A 0.9300 . ?
C4 C3 1.383(5) . ?
C3 C1 1.408(5) . ?
C2 C8 1.433(5) . ?
C8 C9 1.409(5) . ?
C8 C13 1.399(5) . ?
C9 C10 1.383(5) . ?
C10 H10 0.9300 . ?
C10 C11 1.374(5) . ?
C11 C12 1.398(5) . ?
C12 H12 0.9300 . ?
C12 C13 1.363(5) . ?
C13 H13 0.9300 . ?
N4 C26 1.521(5) . ?
N4 C14 1.512(5) . ?
N4 C18 1.535(5) . ?
N4 C22 1.526(5) . ?
C26 H26A 0.9700 . ?
C26 H26B 0.9700 . ?
C26 C27 1.517(6) . ?
C27 H27A 0.9700 . ?
C27 H27B 0.9700 . ?
C27 C28 1.482(6) . ?
C28 H28A 0.9700 . ?
C28 H28B 0.9700 . ?
C28 C29 1.504(6) . ?
C29 H29A 0.9600 . ?
C29 H29B 0.9600 . ?
C29 H29C 0.9600 . ?
C14 H14A 0.9700 . ?
C14 H14B 0.9700 . ?
C14 C15 1.518(5) . ?
C15 H15A 0.9700 . ?
C15 H15B 0.9700 . ?
C15 C16 1.492(5) . ?
C16 H16A 0.9700 . ?
C16 H16B 0.9700 . ?
C16 C17 1.501(6) . ?
C17 H17A 0.9600 . ?
C17 H17B 0.9600 . ?
C17 H17C 0.9600 . ?
C21 H21A 0.9600 . ?
C21 H21B 0.9600 . ?
C21 H21C 0.9600 . ?
C21 C20 1.497(6) . ?
C20 H20A 0.9700 . ?
C20 H20B 0.9700 . ?
C20 C19 1.474(6) . ?
C19 H19A 0.9700 . ?
C19 H19B 0.9700 . ?
C19 C18 1.516(5) . ?
C18 H18A 0.9700 . ?
C18 H18B 0.9700 . ?
C22 H22A 0.9700 . ?
C22 H22B 0.9700 . ?
C22 C23 1.510(5) . ?
C23 H23A 0.9700 . ?
C23 H23B 0.9700 . ?
C23 C24 1.490(6) . ?
C24 H24A 0.9700 . ?
C24 H24B 0.9700 . ?
C24 C25 1.496(6) . ?
C25 H25A 0.9600 . ?
C25 H25B 0.9600 . ?
C25 H25C 0.9600 . ?
N6 C59 1.517(4) . ?
N6 C55 1.523(4) . ?
N6 C51 1.520(4) . ?
N6 C47 1.528(4) . ?
C59 H59A 0.9700 . ?
C59 H59B 0.9700 . ?
C59 C60 1.508(5) . ?
C60 H60A 0.9700 . ?
C60 H60B 0.9700 . ?
C60 C61 1.494(5) . ?
C61 H61A 0.9700 . ?
C61 H61B 0.9700 . ?
C61 C62 1.492(5) . ?
C62 H62A 0.9600 . ?
C62 H62B 0.9600 . ?
C62 H62C 0.9600 . ?
C55 H55A 0.9700 . ?
C55 H55B 0.9700 . ?
C55 C56 1.521(5) . ?
C56 H56A 0.9700 . ?
C56 H56B 0.9700 . ?
C56 C57 1.496(5) . ?
C57 H57A 0.9700 . ?
C57 H57B 0.9700 . ?
C57 C58 1.506(6) . ?
C58 H58A 0.9600 . ?
C58 H58B 0.9600 . ?
C58 H58C 0.9600 . ?
C51 H51A 0.9700 . ?
C51 H51B 0.9700 . ?
C51 C52 1.513(5) . ?
C53 H53A 0.9700 . ?
C53 H53B 0.9700 . ?
C53 C54 1.522(5) . ?
C53 C52 1.490(5) . ?
C54 H54A 0.9600 . ?
C54 H54B 0.9600 . ?
C54 H54C 0.9600 . ?
C52 H52A 0.9700 . ?
C52 H52B 0.9700 . ?
C47 H47A 0.9700 . ?
C47 H47B 0.9700 . ?
C47 C48 1.514(5) . ?
C48 H48A 0.9700 . ?
C48 H48B 0.9700 . ?
C48 C49 1.507(5) . ?
C49 H49A 0.9700 . ?
C49 H49B 0.9700 . ?
C49 C50 1.502(6) . ?
C50 H50A 0.9600 . ?
C50 H50B 0.9600 . ?
C50 H50C 0.9600 . ?
O12 H12A 0.8489 . ?
O12 H12B 0.8517 . ?
O9 H9A 0.8486 . ?
O9 H9B 0.9823 . ?
O10 H10A 0.8500 . ?
O10 H10B 0.8515 . ?
O11 H11A 0.8494 . ?
O11 H11B 0.9954 . ?
O6 H6A 0.8495 . ?
O6 H6B 0.8511 . ?
O7 H7A 0.8503 . ?
O7 H7B 0.8500 . ?
O5 H5B 0.8505 . ?
O5 H5C 0.8496 . ?
O8 H8A 0.8497 . ?
O8 H8B 0.8507 . ?

loop_
_geom_torsion_atom_site_label_1
_geom_torsion_atom_site_label_2
_geom_torsion_atom_site_label_3
_geom_torsion_atom_site_label_4
_geom_torsion
_geom_torsion_site_symmetry_1
_geom_torsion_site_symmetry_2
_geom_torsion_site_symmetry_3
_geom_torsion_site_symmetry_4
_geom_torsion_publ_flag
O3 C40 C39 C38 178.6(3) . . . . ?
N5 C32 C30 N3 0.5(4) . . . . ?
N5 C32 C30 C36 -176.5(3) . . . . ?
N5 C31 C37 C42 4.0(5) . . . . ?
N5 C31 C37 C38 -175.7(3) . . . . ?
N3 C31 C37 C42 -175.2(3) . . . . ?
N3 C31 C37 C38 5.0(5) . . . . ?
C33 C34 C35 C36 0.1(8) . . . . ?
C33 C32 C30 N3 179.8(4) . . . . ?
C33 C32 C30 C36 2.8(6) . . . . ?
C34 C33 C32 N5 177.2(4) . . . . ?
C34 C33 C32 C30 -1.8(6) . . . . ?
C34 C35 C36 C30 0.8(7) . . . . ?
C35 C36 C30 N3 -178.4(4) . . . . ?
C35 C36 C30 C32 -2.1(6) . . . . ?
C32 N5 C31 N3 -1.0(4) . . . . ?
C32 N5 C31 C37 179.7(3) . . . . ?
C32 C33 C34 C35 0.4(7) . . . . ?
C30 N3 C31 N5 1.3(4) . . . . ?
C30 N3 C31 C37 -179.4(3) . . . . ?
C31 N5 C32 C33 -178.9(4) . . . . ?
C31 N5 C32 C30 0.3(4) . . . . ?
C31 N3 C30 C36 175.5(4) . . . . ?
C31 N3 C30 C32 -1.1(4) . . . . ?
C31 C37 C42 C41 179.6(3) . . . . ?
C31 C37 C38 O4 0.4(5) . . . . ?
C31 C37 C38 C39 179.0(3) . . . . ?
C37 C42 C41 C40 1.1(6) . . . . ?
C42 C37 C38 O4 -179.3(3) . . . . ?
C42 C37 C38 C39 -0.8(5) . . . . ?
C42 C41 C40 O3 -179.9(3) . . . . ?
C42 C41 C40 C39 -0.1(6) . . . . ?
C41 C40 C39 C38 -1.2(6) . . . . ?
C40 C39 C38 O4 -179.7(3) . . . . ?
C40 C39 C38 C37 1.7(6) . . . . ?
C38 C37 C42 C41 -0.6(5) . . . . ?
O2 C9 C10 C11 -179.0(3) . . . . ?
O1 C11 C12 C13 179.8(3) . . . . ?
N1 C2 C8 C9 2.2(5) . . . . ?
N1 C2 C8 C13 -176.8(3) . . . . ?
N2 C3 C1 N1 0.1(4) . . . . ?
N2 C3 C1 C7 179.8(3) . . . . ?
N2 C2 C8 C9 -177.5(3) . . . . ?
N2 C2 C8 C13 3.5(6) . . . . ?
C7 C6 C5 C4 -0.1(6) . . . . ?
C6 C7 C1 N1 179.4(4) . . . . ?
C6 C7 C1 C3 -0.2(6) . . . . ?
C6 C5 C4 C3 0.5(6) . . . . ?
C5 C4 C3 N2 -179.7(4) . . . . ?
C5 C4 C3 C1 -0.7(6) . . . . ?
C4 C3 C1 N1 -179.1(3) . . . . ?
C4 C3 C1 C7 0.5(5) . . . . ?
C3 N2 C2 N1 -0.5(4) . . . . ?
C3 N2 C2 C8 179.3(3) . . . . ?
C1 N1 C2 N2 0.6(4) . . . . ?
C1 N1 C2 C8 -179.2(3) . . . . ?
C1 C7 C6 C5 -0.1(6) . . . . ?
C2 N1 C1 C7 180.0(4) . . . . ?
C2 N1 C1 C3 -0.4(4) . . . . ?
C2 N2 C3 C4 179.3(4) . . . . ?
C2 N2 C3 C1 0.2(4) . . . . ?
C2 C8 C9 O2 -0.4(5) . . . . ?
C2 C8 C9 C10 -179.8(3) . . . . ?
C2 C8 C13 C12 179.5(4) . . . . ?
C8 C9 C10 C11 0.4(6) . . . . ?
C9 C8 C13 C12 0.5(5) . . . . ?
C9 C10 C11 O1 180.0(3) . . . . ?
C9 C10 C11 C12 0.1(6) . . . . ?
C10 C11 C12 C13 -0.3(6) . . . . ?
C11 C12 C13 C8 0.0(6) . . . . ?
C13 C8 C9 O2 178.7(3) . . . . ?
C13 C8 C9 C10 -0.7(5) . . . . ?
N4 C26 C27 C28 -178.2(4) . . . . ?
N4 C14 C15 C16 177.8(3) . . . . ?
N4 C22 C23 C24 -176.3(4) . . . . ?
C26 N4 C14 C15 -59.7(4) . . . . ?
C26 N4 C18 C19 -179.3(4) . . . . ?
C26 N4 C22 C23 59.7(4) . . . . ?
C26 C27 C28 C29 179.7(4) . . . . ?
C14 N4 C26 C27 -60.9(5) . . . . ?
C14 N4 C18 C19 60.3(5) . . . . ?
C14 N4 C22 C23 -179.0(3) . . . . ?
C14 C15 C16 C17 178.7(4) . . . . ?
C21 C20 C19 C18 179.9(4) . . . . ?
C20 C19 C18 N4 178.4(4) . . . . ?
C18 N4 C26 C27 179.1(4) . . . . ?
C18 N4 C14 C15 58.7(4) . . . . ?
C18 N4 C22 C23 -58.5(4) . . . . ?
C22 N4 C26 C27 59.1(5) . . . . ?
C22 N4 C14 C15 179.2(3) . . . . ?
C22 N4 C18 C19 -59.2(5) . . . . ?
C22 C23 C24 C25 -179.9(4) . . . . ?
N6 C59 C60 C61 179.5(3) . . . . ?
N6 C55 C56 C57 -179.8(4) . . . . ?
N6 C51 C52 C53 -175.7(3) . . . . ?
N6 C47 C48 C49 -175.4(3) . . . . ?
C59 N6 C55 C56 57.0(4) . . . . ?
C59 N6 C51 C52 -179.2(3) . . . . ?
C59 N6 C47 C48 -59.3(4) . . . . ?
C59 C60 C61 C62 178.7(4) . . . . ?
C55 N6 C59 C60 58.7(4) . . . . ?
C55 N6 C51 C52 -58.7(4) . . . . ?
C55 N6 C47 C48 -179.1(3) . . . . ?
C55 C56 C57 C58 178.1(4) . . . . ?
C51 N6 C59 C60 179.7(3) . . . . ?
C51 N6 C55 C56 -62.3(4) . . . . ?
C51 N6 C47 C48 59.6(4) . . . . ?
C54 C53 C52 C51 -179.5(4) . . . . ?
C47 N6 C59 C60 -59.7(4) . . . . ?
C47 N6 C55 C56 176.6(3) . . . . ?
C47 N6 C51 C52 60.7(4) . . . . ?
C47 C48 C49 C50 -179.4(4) . . . . ?
